data_7009092
loop_
_publ_author_name
'Green, Jennifer C.'
'Green, Malcolm L. H.'
'Taylor, Grant C.'
'Saunders, John'

_publ_section_title
;
 Studies on ansa-zirconocene--butadiene derivatives
;
_journal_issue 3
_journal_name_full 'Journal of the Chemical Society, Dalton Transactions'
_journal_page_first 317
_journal_paper_doi 10.1039/a908532g
_journal_year 2000
_chemical_formula_moiety 'C42 H45 B1 F15 o1 P1 Zr1'
_chemical_formula_structural 'C42 H45 B1 F15 o1 P1 ZR1'
_chemical_formula_sum 'C42 H45 B F15 O P Zr'
_chemical_formula_weight 983.78
_chemical_name_systematic
;
 ?
;
_space_group_IT_number 15
_symmetry_cell_setting monoclinic
_symmetry_Int_Tables_number 15
_symmetry_space_group_name_Hall '-C 2yc'
_symmetry_space_group_name_H-M 'C 1 2/c 1'
_atom_sites_solution_hydrogens geom
_atom_sites_solution_primary direct
_atom_sites_solution_secondary difmap
_cell_angle_alpha 90
_cell_angle_beta 116.94(5)
_cell_angle_gamma 90
_cell_formula_units_Z 8
_cell_length_a 35.771(2)
_cell_length_b 10.379(2)
_cell_length_c 24.403(2)
_cell_measurement_reflns_used 25
_cell_measurement_temperature 150(2)
_cell_measurement_theta_max 0
_cell_measurement_theta_min 0
_cell_measurement_wavelength 0.71073
_cell_volume 8077(4)
_computing_cell_refinement 'CAD-4 software (Enraf-Nonius, 1989)'
_computing_data_collection 'CAD-4 software (Enraf-Nonius, 1989)'
_computing_data_reduction 'RC93 (Watkin, D.J., Prout, C.K., Lilley, P.M.deQ. 1994)'
_computing_molecular_graphics 'CAMERON (Watkin, Prout & Pearce,  1996)'
_computing_publication_material 'WinGX publication routines (Farrugia,1998)'
_computing_structure_refinement 'SHELXL-93 (Sheldrick, 1993)'
_computing_structure_solution 'SIR92 (Giacovazzo et al, 1992)'
_diffrn_ambient_temperature 150(2)
_diffrn_radiation_monochromator graphite
_diffrn_radiation_type MoK\a
_diffrn_radiation_wavelength 0.71073
_diffrn_reflns_av_R_equivalents 0.0666
_diffrn_reflns_av_sigmaI/netI 0.1706
_diffrn_reflns_limit_h_max 38
_diffrn_reflns_limit_h_min -38
_diffrn_reflns_limit_k_max 11
_diffrn_reflns_limit_k_min -8
_diffrn_reflns_limit_l_max 26
_diffrn_reflns_limit_l_min -24
_diffrn_reflns_number 15498
_diffrn_reflns_theta_max 25.09
_diffrn_reflns_theta_min 2.06
_exptl_absorpt_coefficient_mu 0.416
_exptl_absorpt_correction_type DIFABS
_exptl_crystal_colour gold
_exptl_crystal_density_diffrn 1.618
_exptl_crystal_density_method none
_exptl_crystal_description prism
_exptl_crystal_F_000 4000
_exptl_crystal_size_max 0.24
_exptl_crystal_size_mid 0.14
_exptl_crystal_size_min 0.14
_refine_diff_density_max 1.323
_refine_diff_density_min -0.582
_refine_diff_density_rms 0.113
_refine_ls_extinction_method none
_refine_ls_goodness_of_fit_all 0.9
_refine_ls_goodness_of_fit_gt 1.129
_refine_ls_matrix_type full
_refine_ls_number_parameters 573
_refine_ls_number_reflns 6003
_refine_ls_number_restraints 11
_refine_ls_restrained_S_all 0.917
_refine_ls_restrained_S_obs 1.13
_refine_ls_R_factor_all 0.0992
_refine_ls_R_factor_gt 0.0556
_refine_ls_shift/su_max 0.049
_refine_ls_shift/su_mean 0.002
_refine_ls_structure_factor_coef Fsqd
_refine_ls_weighting_details 'w=1/[\s^2^(Fo^2^)+(0.0628P)^2^+0.0000P] where P=(Fo^2^+2Fc^2^)/3'
_refine_ls_weighting_scheme calc
_refine_ls_wR_factor_all 0.1381
_refine_ls_wR_factor_gt 0.1274
_reflns_number_gt 3580
_reflns_number_total 6006
_reflns_threshold_expression >2sigma(I)
_cod_data_source_file a908532g.txt
_cod_data_source_block 8
_cod_depositor_comments
;
The following automatic conversions were performed:

'_refine_ls_weighting_scheme' value 'calc
w=1/[\s^2^(Fo^2^)+(0.0628P)^2^+0.0000P] where P=(Fo^2^+2Fc^2^)/3' was
changed to 'calc'. New tag '_refine_ls_weighting_details' was
created. The value of the new tag was set to
'w=1/[\s^2^(Fo^2^)+(0.0628P)^2^+0.0000P] where P=(Fo^2^+2Fc^2^)/3'.

Automatic conversion script
Id: cif_fix_values 3143 2015-03-26 13:38:13Z robertas 
;
_cod_original_cell_volume 8076.8(2)
_cod_original_sg_symbol_H-M 'C 2/c'
_cod_original_formula_sum 'C42 H45 B1 F15 O1 P1 Zr1'
_cod_database_code 7009092

loop_
_symmetry_equiv_pos_as_xyz
'x, y, z'
'-x, y, -z+1/2'
'x+1/2, y+1/2, z'
'-x+1/2, y+1/2, -z+1/2'
'-x, -y, -z'
'x, -y, z-1/2'
'-x+1/2, -y+1/2, -z'
'x+1/2, -y+1/2, z-1/2'

loop_
_atom_site_label
_atom_site_type_symbol
_atom_site_fract_x
_atom_site_fract_y
_atom_site_fract_z
_atom_site_U_iso_or_equiv
_atom_site_adp_type
_atom_site_occupancy
_atom_site_calc_flag
_atom_site_refinement_flags
_atom_site_disorder_group
Zr1 Zr 0.11674(2) 0.24543(5) 0.06894(2) 0.0188(2) Uani 1 d . .
P1 P 0.15532(6) 0.1689(2) -0.00064(8) 0.0393(5) Uani 1 d . .
F1 F 0.09132(12) 0.5566(3) 0.1936(2) 0.0567(12) Uani 1 d . .
F2 F 0.08151(13) 0.8082(3) 0.1914(2) 0.0648(14) Uani 1 d . .
F3 F 0.13891(12) 0.9630(3) 0.2794(2) 0.0457(11) Uani 1 d . .
F4 F 0.20882(11) 0.8532(3) 0.3719(2) 0.0401(10) Uani 1 d . .
F5 F 0.21887(10) 0.6008(3) 0.3771(2) 0.0349(9) Uani 1 d . .
F6 F 0.07723(14) 0.3694(5) 0.2802(2) 0.092(2) Uani 1 d . .
F7 F 0.0539(2) 0.2952(6) 0.3644(2) 0.110(2) Uani 1 d . .
F8 F 0.11136(13) 0.2446(4) 0.4818(2) 0.0588(11) Uani 1 d . .
F9 F 0.19325(15) 0.2940(4) 0.5145(2) 0.0698(14) Uani 1 d . .
F10 F 0.21835(13) 0.3692(4) 0.4323(2) 0.0566(12) Uani 1 d . .
F11 F 0.22649(10) 0.5374(3) 0.2634(2) 0.0330(9) Uani 1 d . .
F12 F 0.29942(11) 0.4438(3) 0.2779(2) 0.0400(9) Uani 1 d . .
F13 F 0.32912(11) 0.2141(3) 0.3367(2) 0.0453(10) Uani 1 d . .
F14 F 0.27982(12) 0.0715(3) 0.3731(2) 0.0504(11) Uani 1 d . .
F15 F 0.20482(11) 0.1580(3) 0.3552(2) 0.0383(9) Uani 1 d . .
B1 B 0.1627(2) 0.4008(6) 0.2932(3) 0.025(2) Uani 1 d . .
C1 C 0.0728(2) 0.1292(5) 0.1079(3) 0.0239(14) Uani 1 d . .
H1 H 0.0669(2) 0.1719(5) 0.1366(3) 0.029 Uiso 1 calc R .
C2 C 0.1065(2) 0.0430(5) 0.1219(3) 0.028(2) Uani 1 d . .
H2 H 0.1262(2) 0.0182(5) 0.1610(3) 0.034 Uiso 1 calc R .
C3 C 0.1048(2) 0.0021(5) 0.0667(3) 0.032(2) Uani 1 d . .
H3 H 0.1233(2) -0.0554(5) 0.0628(3) 0.038 Uiso 1 calc R .
C4 C 0.0700(2) 0.0621(5) 0.0169(3) 0.0275(15) Uani 1 d . .
H4 H 0.0622(2) 0.0518(5) -0.0247(3) 0.033 Uiso 1 calc R .
C5 C 0.0494(2) 0.1404(5) 0.0429(3) 0.0220(14) Uani 1 d . .
C6 C 0.0180(2) 0.2477(5) 0.0094(2) 0.0252(13) Uani 1 d . .
C7 C -0.0129(2) 0.2106(6) -0.0578(3) 0.047(2) Uani 1 d . .
H7A H -0.0286(9) 0.136(2) -0.0575(3) 0.071 Uiso 1 calc R .
H7B H 0.0026(2) 0.192(4) -0.0802(6) 0.071 Uiso 1 calc R .
H7C H -0.0317(9) 0.2809(17) -0.0770(7) 0.071 Uiso 1 calc R .
C8 C -0.0066(2) 0.2887(6) 0.0448(3) 0.047(2) Uani 1 d . .
H8A H -0.0182(11) 0.2137(7) 0.0544(17) 0.071 Uiso 1 calc R .
H8B H -0.0288(8) 0.346(3) 0.0198(8) 0.071 Uiso 1 calc R .
H8C H 0.0120(3) 0.331(4) 0.0822(10) 0.071 Uiso 1 calc R .
C9 C 0.0489(2) 0.3522(5) 0.0103(3) 0.0224(14) Uani 1 d . .
C10 C 0.0682(2) 0.3549(5) -0.0289(3) 0.0269(15) Uani 1 d . .
H10 H 0.0592(2) 0.3091(5) -0.0654(3) 0.032 Uiso 1 calc R .
C11 C 0.1032(2) 0.4380(5) -0.0040(3) 0.034(2) Uani 1 d . .
H11 H 0.1213(2) 0.4558(5) -0.0207(3) 0.041 Uiso 1 calc R .
C12 C 0.1054(2) 0.4890(5) 0.0510(3) 0.032(2) Uani 1 d . .
H12 H 0.1252(2) 0.5481(5) 0.0766(3) 0.038 Uiso 1 calc R .
C13 C 0.0725(2) 0.4348(5) 0.0605(3) 0.030(2) Uani 1 d . .
H13 H 0.0673(2) 0.4507(5) 0.0939(3) 0.037 Uiso 1 calc R .
C14 C 0.1927(2) 0.2676(5) 0.1297(3) 0.0268(14) Uani 1 d . .
H14A H 0.2094(2) 0.1970(5) 0.1266(3) 0.032 Uiso 1 calc R .
H14B H 0.2042(2) 0.3514(5) 0.1282(3) 0.032 Uiso 1 calc R .
C15 C 0.17839(15) 0.2533(5) 0.1742(2) 0.0198(12) Uani 1 d . .
H15 H 0.18846(15) 0.1835(5) 0.2008(2) 0.024 Uiso 1 calc R .
C16 C 0.1505(2) 0.3349(5) 0.1815(2) 0.0200(13) Uani 1 d . .
H16 H 0.1404(2) 0.4049(5) 0.1551(2) 0.024 Uiso 1 calc R .
C17 C 0.1351(2) 0.3186(5) 0.2295(3) 0.0234(14) Uani 1 d . .
H17A H 0.1360(2) 0.2279(5) 0.2397(3) 0.028 Uiso 1 calc R .
H17B H 0.1061(2) 0.3462(5) 0.2122(3) 0.028 Uiso 1 calc R .
C18 C 0.1557(2) 0.5594(5) 0.2860(2) 0.0195(13) Uani 1 d . .
C19 C 0.1222(2) 0.6240(6) 0.2409(3) 0.033(2) Uani 1 d . .
C20 C 0.1158(2) 0.7555(6) 0.2378(3) 0.035(2) Uani 1 d . .
C21 C 0.1444(2) 0.8328(6) 0.2816(3) 0.032(2) Uani 1 d . .
C22 C 0.1798(2) 0.7773(5) 0.3278(3) 0.0269(15) Uani 1 d . .
C23 C 0.1841(2) 0.6461(5) 0.3295(3) 0.0226(14) Uani 1 d . .
C24 C 0.1492(2) 0.3617(5) 0.3494(3) 0.032(2) Uani 1 d . .
C25 C 0.1084(2) 0.3437(8) 0.3374(3) 0.055(2) Uani 1 d . .
C26 C 0.0950(2) 0.3045(8) 0.3795(4) 0.063(2) Uani 1 d . .
C27 C 0.1230(3) 0.2838(6) 0.4385(3) 0.042(2) Uani 1 d . .
C28 C 0.1643(2) 0.3095(5) 0.4555(3) 0.037(2) Uani 1 d . .
C29 C 0.1759(2) 0.3490(5) 0.4105(3) 0.033(2) Uani 1 d . .
C30 C 0.2121(2) 0.3566(5) 0.3119(2) 0.0207(13) Uani 1 d . .
C31 C 0.2385(2) 0.4207(5) 0.2930(3) 0.0231(14) Uani 1 d . .
C32 C 0.2766(2) 0.3750(5) 0.3000(3) 0.0237(14) Uani 1 d . .
C33 C 0.2912(2) 0.2583(6) 0.3278(3) 0.0304(15) Uani 1 d . .
C34 C 0.2664(2) 0.1881(6) 0.3467(3) 0.032(2) Uani 1 d . .
C35 C 0.2279(2) 0.2388(5) 0.3375(2) 0.0255(13) Uani 1 d . .
C36 C 0.1212(2) 0.1336(9) -0.0822(3) 0.087(3) Uani 1 d . .
H36A H 0.1009(12) 0.069(4) -0.0854(4) 0.13 Uiso 1 calc R .
H36B H 0.1379(3) 0.102(5) -0.1010(7) 0.13 Uiso 1 calc R .
H36C H 0.1069(15) 0.2108(15) -0.1027(7) 0.13 Uiso 1 calc R .
C37 C 0.1865(2) 0.0225(6) 0.0234(4) 0.057(2) Uani 1 d . .
H37A H 0.1684(3) -0.0502(8) 0.017(2) 0.086 Uiso 1 calc R .
H37B H 0.2059(11) 0.028(2) 0.0663(6) 0.086 Uiso 1 calc R .
H37C H 0.2017(12) 0.012(2) -0.0002(15) 0.086 Uiso 1 calc R .
C38 C 0.1927(2) 0.2805(6) -0.0063(3) 0.051(2) Uani 1 d . .
H38A H 0.2144(8) 0.299(3) 0.0342(4) 0.076 Uiso 1 calc R .
H38B H 0.1785(3) 0.3587(17) -0.0256(18) 0.076 Uiso 1 calc R .
H38C H 0.2048(10) 0.2422(18) -0.0303(17) 0.076 Uiso 1 calc R .
O41 O 0.0299(7) 0.038(3) -0.1776(14) 0.357(16) Uani 0.5 d PDU .
C42 C 0.0503(11) -0.036(5) -0.199(3) 0.357(17) Uani 0.5 d PDU .
C43 C -0.0220(9) -0.068(2) -0.2459(12) 0.247(9) Uani 1 d U .
C44 C -0.0032(10) -0.030(2) -0.1835(17) 0.191(11) Uani 0.5 d PDU .
O51 O 0.0304(6) 0.291(2) -0.1821(8) 0.146(8) Uani 0.5 d PD .
C52 C 0.0308(10) 0.373(3) -0.2217(14) 0.36(2) Uani 1 d D .
C53 C -0.0052(7) 0.357(2) -0.2102(10) 0.215(9) Uani 1 d D .

loop_
_atom_site_aniso_label
_atom_site_aniso_U_11
_atom_site_aniso_U_22
_atom_site_aniso_U_33
_atom_site_aniso_U_23
_atom_site_aniso_U_13
_atom_site_aniso_U_12
Zr1 0.0165(3) 0.0198(3) 0.0173(3) 0.0004(3) 0.0050(2) -0.0033(3)
P1 0.0286(11) 0.0616(12) 0.0299(11) -0.0138(9) 0.0152(9) -0.0087(9)
F1 0.050(3) 0.036(2) 0.043(3) -0.013(2) -0.015(2) 0.010(2)
F2 0.070(3) 0.042(2) 0.040(3) -0.003(2) -0.012(2) 0.023(2)
F3 0.064(3) 0.025(2) 0.043(3) 0.006(2) 0.019(2) 0.008(2)
F4 0.038(2) 0.027(2) 0.046(3) -0.005(2) 0.010(2) -0.008(2)
F5 0.025(2) 0.027(2) 0.033(2) -0.0017(15) -0.004(2) 0.0010(15)
F6 0.041(3) 0.187(5) 0.051(3) 0.026(3) 0.023(3) 0.007(3)
F7 0.061(4) 0.206(6) 0.079(4) 0.026(4) 0.045(3) -0.012(4)
F8 0.092(3) 0.056(2) 0.060(3) 0.021(2) 0.062(3) 0.018(2)
F9 0.095(4) 0.088(3) 0.028(3) 0.002(2) 0.029(3) -0.025(2)
F10 0.061(3) 0.075(3) 0.029(2) -0.008(2) 0.016(2) -0.034(2)
F11 0.035(2) 0.029(2) 0.046(2) 0.010(2) 0.027(2) 0.007(2)
F12 0.030(2) 0.034(2) 0.066(3) -0.011(2) 0.031(2) -0.004(2)
F13 0.028(2) 0.049(2) 0.056(3) -0.008(2) 0.016(2) 0.014(2)
F14 0.064(3) 0.026(2) 0.056(3) 0.014(2) 0.024(2) 0.023(2)
F15 0.046(2) 0.021(2) 0.052(3) 0.005(2) 0.026(2) 0.001(2)
B1 0.027(4) 0.032(4) 0.015(4) 0.000(3) 0.010(3) -0.003(3)
C1 0.021(4) 0.027(4) 0.027(4) 0.002(3) 0.015(3) -0.004(3)
C2 0.025(4) 0.014(3) 0.037(4) 0.013(3) 0.007(3) -0.008(3)
C3 0.031(4) 0.015(3) 0.051(5) -0.002(3) 0.020(4) -0.002(3)
C4 0.027(4) 0.023(3) 0.029(4) -0.005(3) 0.010(3) -0.012(3)
C5 0.015(3) 0.025(4) 0.020(4) 0.002(3) 0.003(3) -0.005(2)
C6 0.019(3) 0.024(3) 0.024(3) 0.000(3) 0.003(3) -0.003(3)
C7 0.028(4) 0.053(5) 0.038(4) 0.010(3) -0.006(3) -0.018(3)
C8 0.034(4) 0.052(5) 0.058(5) 0.021(3) 0.023(4) 0.012(3)
C9 0.017(3) 0.020(3) 0.019(4) 0.005(2) -0.001(3) 0.002(2)
C10 0.027(4) 0.027(4) 0.019(3) 0.008(3) 0.004(3) 0.000(3)
C11 0.034(4) 0.033(4) 0.028(4) 0.016(3) 0.008(3) -0.005(3)
C12 0.028(4) 0.016(3) 0.033(4) 0.010(3) -0.001(3) -0.005(3)
C13 0.032(4) 0.022(3) 0.026(4) 0.008(3) 0.003(3) 0.010(3)
C14 0.015(3) 0.028(4) 0.032(4) -0.008(3) 0.005(3) -0.004(3)
C15 0.012(3) 0.022(3) 0.017(3) -0.001(3) -0.001(2) -0.002(3)
C16 0.021(3) 0.023(3) 0.011(3) 0.003(2) 0.003(3) -0.003(3)
C17 0.021(3) 0.020(3) 0.027(4) 0.001(3) 0.009(3) 0.001(2)
C18 0.021(3) 0.031(4) 0.009(3) 0.004(2) 0.009(3) 0.005(3)
C19 0.029(4) 0.038(4) 0.019(4) -0.011(3) -0.001(3) 0.001(3)
C20 0.036(4) 0.033(4) 0.018(3) 0.004(3) -0.004(3) 0.011(3)
C21 0.044(4) 0.023(4) 0.028(4) 0.000(3) 0.017(4) 0.001(3)
C22 0.025(4) 0.034(4) 0.020(4) -0.002(3) 0.009(3) -0.004(3)
C23 0.025(4) 0.024(4) 0.019(4) 0.004(3) 0.010(3) -0.001(3)
C24 0.044(4) 0.024(4) 0.033(4) 0.011(3) 0.022(4) 0.009(3)
C25 0.025(5) 0.113(7) 0.027(5) 0.020(4) 0.013(4) 0.004(4)
C26 0.029(5) 0.110(7) 0.059(6) 0.021(5) 0.029(5) 0.002(4)
C27 0.067(6) 0.036(4) 0.048(5) 0.013(3) 0.047(5) 0.014(3)
C28 0.066(6) 0.021(4) 0.029(4) 0.002(3) 0.025(4) -0.001(3)
C29 0.048(5) 0.028(4) 0.028(4) -0.004(3) 0.023(4) -0.006(3)
C30 0.019(3) 0.017(3) 0.019(3) -0.004(2) 0.002(3) -0.004(2)
C31 0.025(4) 0.020(3) 0.019(3) 0.002(2) 0.006(3) 0.002(3)
C32 0.019(4) 0.024(4) 0.027(4) -0.009(3) 0.009(3) -0.005(3)
C33 0.022(3) 0.030(4) 0.029(4) -0.012(3) 0.002(3) 0.007(3)
C34 0.036(4) 0.025(4) 0.031(4) -0.003(3) 0.010(3) 0.010(3)
C35 0.029(3) 0.023(4) 0.022(3) -0.003(3) 0.009(3) -0.005(3)
C36 0.044(6) 0.168(9) 0.039(6) -0.038(6) 0.011(5) 0.001(6)
C37 0.041(5) 0.053(5) 0.083(6) -0.028(4) 0.032(5) -0.012(4)
C38 0.050(5) 0.064(5) 0.051(5) 0.001(4) 0.034(4) -0.005(4)
O41 0.138(17) 0.60(4) 0.41(3) -0.43(3) 0.192(18) -0.23(2)
C42 0.16(3) 0.49(5) 0.38(5) -0.37(4) 0.09(4) -0.03(4)
C43 0.40(3) 0.240(19) 0.25(2) -0.03(2) 0.27(2) -0.04(2)
C44 0.28(2) 0.15(3) 0.23(2) 0.12(2) 0.19(3) 0.13(2)
O51 0.070(11) 0.27(2) 0.090(13) -0.003(13) 0.027(11) 0.055(14)
C52 0.27(4) 0.65(5) 0.16(3) 0.06(3) 0.11(3) -0.17(3)
C53 0.16(2) 0.30(3) 0.138(19) 0.055(16) 0.029(18) -0.008(19)

loop_
_atom_type_symbol
_atom_type_description
_atom_type_scat_dispersion_real
_atom_type_scat_dispersion_imag
_atom_type_scat_source
C C 0.0033 0.0016 'International Tables Vol C Tables 4.2.6.8 and 6.1.1.4'
H H 0 0 'International Tables Vol C Tables 4.2.6.8 and 6.1.1.4'
B B 0.0013 0.0007 'International Tables Vol C Tables 4.2.6.8 and 6.1.1.4'
F F 0.0171 0.0103 'International Tables Vol C Tables 4.2.6.8 and 6.1.1.4'
P P 0.1023 0.0942 'International Tables Vol C Tables 4.2.6.8 and 6.1.1.4'
Zr Zr -2.9673 0.5597 'International Tables Vol C Tables 4.2.6.8 and 6.1.1.4'
O O 0.0106 0.006 'International Tables Vol C Tables 4.2.6.8 and 6.1.1.4'

loop_
_geom_angle_atom_site_label_1
_geom_angle_atom_site_label_2
_geom_angle_atom_site_label_3
_geom_angle
_geom_angle_site_symmetry_1
_geom_angle_site_symmetry_3
_geom_angle_publ_flag
C14 Zr1 C5 153(3) . . ?
C14 Zr1 C9 148(6) . . ?
C5 Zr1 C9 57(9) . . ?
C14 Zr1 C4 134(5) . . ?
C5 Zr1 C4 33.6(18) . . ?
C9 Zr1 C4 78(10) . . ?
C14 Zr1 C13 118(6) . . ?
C5 Zr1 C13 79(10) . . ?
C9 Zr1 C13 33.5(18) . . ?
C4 Zr1 C13 108(10) . . ?
C14 Zr1 C1 122(5) . . ?
C5 Zr1 C1 34(4) . . ?
C9 Zr1 C1 79(7) . . ?
C4 Zr1 C1 55(5) . . ?
C13 Zr1 C1 86(10) . . ?
C14 Zr1 C10 130(5) . . ?
C5 Zr1 C10 77(7) . . ?
C9 Zr1 C10 33(3) . . ?
C4 Zr1 C10 81(10) . . ?
C13 Zr1 C10 54(5) . . ?
C1 Zr1 C10 107(6) . . ?
C14 Zr1 C15 33(3) . . ?
C5 Zr1 C15 126(4) . . ?
C9 Zr1 C15 139(4) . . ?
C4 Zr1 C15 129(5) . . ?
C13 Zr1 C15 107(4) . . ?
C1 Zr1 C15 92(6) . . ?
C10 Zr1 C15 150(5) . . ?
C14 Zr1 C3 103.6(7) . . ?
C5 Zr1 C3 55(3) . . ?
C9 Zr1 C3 109(6) . . ?
C4 Zr1 C3 33(5) . . ?
C13 Zr1 C3 134(7) . . ?
C1 Zr1 C3 53(3) . . ?
C10 Zr1 C3 113(6) . . ?
C15 Zr1 C3 96.6(10) . . ?
C14 Zr1 C12 93(3) . . ?
C5 Zr1 C12 110(6) . . ?
C9 Zr1 C12 54(3) . . ?
C4 Zr1 C12 131(8) . . ?
C13 Zr1 C12 33(5) . . ?
C1 Zr1 C12 118(5) . . ?
C10 Zr1 C12 53(3) . . ?
C15 Zr1 C12 98(2) . . ?
C3 Zr1 C12 163(3) . . ?
C14 Zr1 C11 99(5) . . ?
C5 Zr1 C11 108(7) . . ?
C9 Zr1 C11 54(4) . . ?
C4 Zr1 C11 112(10) . . ?
C13 Zr1 C11 54(7) . . ?
C1 Zr1 C11 133(4) . . ?
C10 Zr1 C11 32.3(17) . . ?
C15 Zr1 C11 119(6) . . ?
C3 Zr1 C11 141(6) . . ?
C12 Zr1 C11 32(4) . . ?
C14 Zr1 C2 98(4) . . ?
C5 Zr1 C2 55(5) . . ?
C9 Zr1 C2 109(6) . . ?
C4 Zr1 C2 54(8) . . ?
C13 Zr1 C2 117(9) . . ?
C1 Zr1 C2 32.3(16) . . ?
C10 Zr1 C2 131(4) . . ?
C15 Zr1 C2 77(4) . . ?
C3 Zr1 C2 31(5) . . ?
C12 Zr1 C2 147(5) . . ?
C11 Zr1 C2 163(3) . . ?
C37 P1 C38 101(10) . . ?
C37 P1 C36 101(6) . . ?
C38 P1 C36 101(5) . . ?
C37 P1 Zr1 117(4) . . ?
C38 P1 Zr1 117(8) . . ?
C36 P1 Zr1 117(5) . . ?
C17 B1 C18 115(7) . . ?
C17 B1 C30 103(6) . . ?
C18 B1 C30 113.0(17) . . ?
C17 B1 C24 112(7) . . ?
C18 B1 C24 104(3) . . ?
C30 B1 C24 111(5) . . ?
C2 C1 C5 109(4) . . ?
C2 C1 Zr1 77(9) . . ?
C5 C1 Zr1 72(5) . . ?
C3 C2 C1 108(5) . . ?
C3 C2 Zr1 74(9) . . ?
C1 C2 Zr1 70(8) . . ?
C2 C3 C4 109(7) . . ?
C2 C3 Zr1 75(4) . . ?
C4 C3 Zr1 70(6) . . ?
C5 C4 C3 107(7) . . ?
C5 C4 Zr1 72(8) . . ?
C3 C4 Zr1 77(10) . . ?
C1 C5 C4 107(5) . . ?
C1 C5 C6 125(4) . . ?
C4 C5 C6 125(6) . . ?
C1 C5 Zr1 75(5) . . ?
C4 C5 Zr1 74(8) . . ?
C6 C5 Zr1 102(10) . . ?
C5 C6 C9 99(10) . . ?
C5 C6 C8 112(5) . . ?
C9 C6 C8 113(8) . . ?
C5 C6 C7 113(8) . . ?
C9 C6 C7 111(5) . . ?
C8 C6 C7 110(6) . . ?
C10 C9 C13 107(5) . . ?
C10 C9 C6 125(4) . . ?
C13 C9 C6 126(6) . . ?
C10 C9 Zr1 75(5) . . ?
C13 C9 Zr1 74(9) . . ?
C6 C9 Zr1 102(10) . . ?
C9 C10 C11 109(5) . . ?
C9 C10 Zr1 72(5) . . ?
C11 C10 Zr1 77(9) . . ?
C12 C11 C10 107(5) . . ?
C12 C11 Zr1 74(10) . . ?
C10 C11 Zr1 71(9) . . ?
C11 C12 C13 108(6) . . ?
C11 C12 Zr1 74(6) . . ?
C13 C12 Zr1 70(5) . . ?
C12 C13 C9 108(6) . . ?
C12 C13 Zr1 77(10) . . ?
C9 C13 Zr1 73(9) . . ?
C15 C14 Zr1 76(6) . . ?
C16 C15 C14 125(5) . . ?
C16 C15 Zr1 79(5) . . ?
C14 C15 Zr1 71(6) . . ?
C15 C16 C17 125(5) . . ?
C15 C16 Zr1 70(6) . . ?
C17 C16 Zr1 128(5) . . ?
C16 C17 B1 113(6) . . ?
C19 C18 C23 111(10) . . ?
C19 C18 B1 127(4) . . ?
C23 C18 B1 122(8) . . ?
F1 C19 C18 120(10) . . ?
F1 C19 C20 114(7) . . ?
C18 C19 C20 126(4) . . ?
F2 C20 C21 120(10) . . ?
F2 C20 C19 121(3) . . ?
C21 C20 C19 120(7) . . ?
C20 C21 F3 121(7) . . ?
C20 C21 C22 119(10) . . ?
F3 C21 C22 121(4) . . ?
F4 C22 C23 121(7) . . ?
F4 C22 C21 120(10) . . ?
C23 C22 C21 119(4) . . ?
F5 C23 C22 115(3) . . ?
F5 C23 C18 120(10) . . ?
C22 C23 C18 125(7) . . ?
C29 C24 C25 112(5) . . ?
C29 C24 B1 126(5) . . ?
C25 C24 B1 122(5) . . ?
F6 C25 C24 120(5) . . ?
F6 C25 C26 115(6) . . ?
C24 C25 C26 125(5) . . ?
C27 C26 F7 118(5) . . ?
C27 C26 C25 120(5) . . ?
F7 C26 C25 122(5) . . ?
C26 C27 F8 122(5) . . ?
C26 C27 C28 118(5) . . ?
F8 C27 C28 119(5) . . ?
F9 C28 C27 120(5) . . ?
F9 C28 C29 121(5) . . ?
C27 C28 C29 119(5) . . ?
C24 C29 F10 121(5) . . ?
C24 C29 C28 125(5) . . ?
F10 C29 C28 114(5) . . ?
C35 C30 C31 112(6) . . ?
C35 C30 B1 122.3(19) . . ?
C31 C30 B1 125(7) . . ?
F11 C31 C32 115(4) . . ?
F11 C31 C30 120(5) . . ?
C32 C31 C30 125(8) . . ?
F12 C32 C33 120(6) . . ?
F12 C32 C31 120(8) . . ?
C33 C32 C31 120(3) . . ?
F13 C33 C32 121(3) . . ?
F13 C33 C34 121(8) . . ?
C32 C33 C34 118(6) . . ?
F14 C34 C33 119(6) . . ?
F14 C34 C35 122(3) . . ?
C33 C34 C35 119(8) . . ?
C30 C35 F15 120(7) . . ?
C30 C35 C34 126(3) . . ?
F15 C35 C34 114(9) . . ?
c44 o41 c42 106(10) . . ?
c43 c42 o41 104(6) 2_554 . ?
c42 c43 c44 143(7) 2_554 . ?
c42 c43 c43 102(6) 2_554 2_554 ?
c44 c43 c43 97(6) . 2_554 ?
o41 c44 c43 103(6) . . ?
c52 o51 c53 67(6) . . ?
o51 c52 c53 58(4) . . ?
o51 c52 c53 124(7) . 2_554 ?
c53 c52 c53 93(6) . 2_554 ?
o51 c52 c52 98(5) . 2_554 ?
c53 c52 c52 48(5) . 2_554 ?
c53 c52 c52 46(4) 2_554 2_554 ?
o51 c53 c52 55(5) . . ?
o51 c53 c52 126(4) . 2_554 ?
c52 c53 c52 86(7) . 2_554 ?

loop_
_geom_bond_atom_site_label_1
_geom_bond_atom_site_label_2
_geom_bond_distance
_geom_bond_site_symmetry_2
_geom_bond_publ_flag
Zr1 C14 2.45(18) . ?
Zr1 C5 2.45(16) . ?
Zr1 C9 2.45(18) . ?
Zr1 C4 2.5(3) . ?
Zr1 C13 2.5(3) . ?
Zr1 C1 2.49(15) . ?
Zr1 C10 2.5(2) . ?
Zr1 C15 2.5(2) . ?
Zr1 C3 2.6(5) . ?
Zr1 C12 2.6(5) . ?
Zr1 C11 2.6(3) . ?
Zr1 C2 2.6(3) . ?
P1 C37 1.8(3) . ?
P1 C38 1.82(15) . ?
P1 C36 1.84(17) . ?
F1 C19 1.37(11) . ?
F2 C20 1.35(11) . ?
F3 C21 1.4(3) . ?
F4 C22 1.36(12) . ?
F5 C23 1.34(11) . ?
F6 C25 1.36(12) . ?
F7 C26 1.35(9) . ?
F8 C27 1.36(9) . ?
F9 C28 1.35(12) . ?
F10 C29 1.38(9) . ?
F11 C31 1.4(2) . ?
F12 C32 1.37(9) . ?
F13 C33 1.35(8) . ?
F14 C34 1.4(2) . ?
F15 C35 1.38(11) . ?
B1 C17 1.65(14) . ?
B1 C18 1.7(3) . ?
B1 C30 1.67(10) . ?
B1 C24 1.70(11) . ?
C1 C2 1.41(12) . ?
C1 C5 1.42(13) . ?
C2 C3 1.39(11) . ?
C3 C4 1.43(11) . ?
C4 C5 1.43(10) . ?
C5 C6 1.53(17) . ?
C6 C9 1.54(15) . ?
C6 C8 1.55(8) . ?
C6 C7 1.55(14) . ?
C9 C10 1.41(9) . ?
C9 C13 1.42(13) . ?
C10 C11 1.41(12) . ?
C11 C12 1.41(11) . ?
C12 C13 1.41(8) . ?
C14 C15 1.40(9) . ?
C15 C16 1.38(11) . ?
C16 C17 1.51(10) . ?
C18 C19 1.38(11) . ?
C18 C23 1.41(13) . ?
C19 C20 1.4(3) . ?
C20 C21 1.36(12) . ?
C21 C22 1.38(11) . ?
C22 C23 1.4(3) . ?
C24 C29 1.36(13) . ?
C24 C25 1.36(8) . ?
C25 C26 1.38(9) . ?
C26 C27 1.35(12) . ?
C27 C28 1.37(9) . ?
C28 C29 1.40(9) . ?
C30 C35 1.4(2) . ?
C30 C31 1.39(8) . ?
C31 C32 1.38(8) . ?
C32 C33 1.4(2) . ?
C33 C34 1.38(9) . ?
C34 C35 1.39(8) . ?
O41 c44 1.33(10) . ?
O41 c42 1.33(10) . ?
c42 c43 1.30(12) 2_554 ?
c43 c42 1.30(12) 2_554 ?
c43 c44 1.41(13) . ?
c43 c43 1.68(10) 2_554 ?
o51 c52 1.29(13) . ?
o51 c53 1.33(10) . ?
c52 c53 1.44(8) . ?
c52 c53 1.50(14) 2_554 ?
c52 c52 2.00(17) 2_554 ?
c53 c52 1.50(14) 2_554 ?
